data_4501784
loop_
_publ_author_name
'Cui, Ping'
'Chen, Zhi'
'Gao, Dongliang'
'Zhao, Bin'
'Shi, Wei'
'Cheng, Peng'

_publ_section_title
;
 Syntheses, Structures, and Photoluminescence of a Series of
 Three-Dimensional Cd(II) Frameworks with a Flexible Ligand,
 1,5-Bis(5-tetrazolo)-3-oxapentane
;
_journal_issue 10
_journal_name_full 'Crystal Growth &amp; Design'
_journal_page_first 4370
_journal_paper_doi 10.1021/cg100467p
_journal_volume 10
_journal_year 2010
_chemical_formula_sum 'C12 H16 Cd3 N22 O2'
_chemical_formula_weight 837.67
_chemical_name_systematic
; 
 ? 
;
_space_group_IT_number 61
_symmetry_cell_setting orthorhombic
_symmetry_space_group_name_Hall '-P 2ac 2ab'
_symmetry_space_group_name_H-M 'P b c a'
_atom_sites_solution_hydrogens geom
_atom_sites_solution_primary direct
_atom_sites_solution_secondary difmap
_audit_creation_method SHELXL-97
_cell_angle_alpha 90.00
_cell_angle_beta 90.00
_cell_angle_gamma 90.00
_cell_formula_units_Z 4
_cell_length_a 14.207(2)
_cell_length_b 9.918(3)
_cell_length_c 16.545(3)
_cell_measurement_reflns_used 6199
_cell_measurement_temperature 113(2)
_cell_measurement_theta_max 27.8844
_cell_measurement_theta_min 1.8893
_cell_volume 2331.3(9)
_computing_cell_refinement CrystalClear
_computing_data_collection CrystalClear
_computing_data_reduction CrystalClear
_computing_molecular_graphics 'Bruker SHELXTL'
_computing_publication_material 'Bruker SHELXTL'
_computing_structure_refinement 'SHELXL-97 (Sheldrick, 1997)'
_computing_structure_solution 'SHELXS-97 (Sheldrick, 1990)'
_diffrn_ambient_temperature 113(2)
_diffrn_measured_fraction_theta_full 1.000
_diffrn_measured_fraction_theta_max 1.000
_diffrn_measurement_device_type 'Rigaku Saturn'
_diffrn_measurement_method \w
_diffrn_radiation_monochromator confocal
_diffrn_radiation_source 'Rotating anode'
_diffrn_radiation_type MoK\a
_diffrn_radiation_wavelength 0.71073
_diffrn_reflns_av_R_equivalents 0.0318
_diffrn_reflns_av_sigmaI/netI 0.0173
_diffrn_reflns_limit_h_max 16
_diffrn_reflns_limit_h_min -13
_diffrn_reflns_limit_k_max 11
_diffrn_reflns_limit_k_min -11
_diffrn_reflns_limit_l_max 19
_diffrn_reflns_limit_l_min -19
_diffrn_reflns_number 14670
_diffrn_reflns_theta_full 25.01
_diffrn_reflns_theta_max 25.01
_diffrn_reflns_theta_min 2.46
_diffrn_standards_decay_% 0
_diffrn_standards_interval_count 0
_diffrn_standards_interval_time 0
_diffrn_standards_number 0
_exptl_absorpt_coefficient_mu 2.777
_exptl_absorpt_correction_T_max 0.8084
_exptl_absorpt_correction_T_min 0.7317
_exptl_absorpt_correction_type multi-scan
_exptl_absorpt_process_details CrystalClear
_exptl_crystal_colour Colorless
_exptl_crystal_density_diffrn 2.387
_exptl_crystal_density_method 'not measured'
_exptl_crystal_description Block
_exptl_crystal_F_000 1608
_exptl_crystal_size_max 0.12
_exptl_crystal_size_mid 0.10
_exptl_crystal_size_min 0.08
_refine_diff_density_max 0.457
_refine_diff_density_min -0.362
_refine_diff_density_rms 0.081
_refine_ls_extinction_coef 0.00130(8)
_refine_ls_extinction_expression Fc^*^=kFc[1+0.001xFc^2^\l^3^/sin(2\q)]^-1/4^
_refine_ls_extinction_method SHELXL
_refine_ls_goodness_of_fit_ref 1.116
_refine_ls_hydrogen_treatment constr
_refine_ls_matrix_type full
_refine_ls_number_parameters 179
_refine_ls_number_reflns 2052
_refine_ls_number_restraints 0
_refine_ls_restrained_S_all 1.116
_refine_ls_R_factor_all 0.0208
_refine_ls_R_factor_gt 0.0178
_refine_ls_shift/su_max 0.001
_refine_ls_shift/su_mean 0.000
_refine_ls_structure_factor_coef Fsqd
_refine_ls_weighting_details 'calc w=1/[\s^2^(Fo^2^)+(0.0197P)^2^+1.0613P] where P=(Fo^2^+2Fc^2^)/3'
_refine_ls_weighting_scheme calc
_refine_ls_wR_factor_gt 0.0387
_refine_ls_wR_factor_ref 0.0400
_reflns_number_gt 1885
_reflns_number_total 2052
_reflns_threshold_expression >2sigma(I)
_cod_data_source_file cg100467p_si_002.cif
_cod_data_source_block 4
_cod_original_sg_symbol_H-M Pbca
_cod_database_code 4501784

loop_
_symmetry_equiv_pos_as_xyz
'x, y, z'
'-x+1/2, -y, z+1/2'
'x+1/2, -y+1/2, -z'
'-x, y+1/2, -z+1/2'
'-x, -y, -z'
'x-1/2, y, -z-1/2'
'-x-1/2, y-1/2, z'
'x, -y-1/2, z-1/2'

loop_
_atom_site_label
_atom_site_type_symbol
_atom_site_fract_x
_atom_site_fract_y
_atom_site_fract_z
_atom_site_U_iso_or_equiv
_atom_site_adp_type
_atom_site_occupancy
_atom_site_symmetry_multiplicity
_atom_site_calc_flag
_atom_site_refinement_flags
Cd1 Cd 0.388532(12) 0.259670(17) 0.145790(10) 0.01060(8) Uani 1 1 d .
Cd2 Cd 0.5000 0.5000 0.0000 0.00930(8) Uani 1 2 d S
C1 C 0.21742(17) 0.4586(2) 0.11678(14) 0.0119(5) Uani 1 1 d .
C2 C 0.15207(17) 0.3736(3) 0.16566(15) 0.0154(6) Uani 1 1 d .
H2A H 0.1521 0.2829 0.1438 0.018 Uiso 1 1 calc R
H2B H 0.0888 0.4092 0.1602 0.018 Uiso 1 1 calc R
C3 C 0.17682(18) 0.3667(3) 0.25475(16) 0.0178(6) Uani 1 1 d .
H3A H 0.1753 0.4566 0.2778 0.021 Uiso 1 1 calc R
H3B H 0.1308 0.3119 0.2829 0.021 Uiso 1 1 calc R
C4 C 0.2841(2) 0.2820(3) 0.35005(16) 0.0228(6) Uani 1 1 d .
H4A H 0.2576 0.1947 0.3635 0.027 Uiso 1 1 calc R
H4B H 0.2521 0.3496 0.3822 0.027 Uiso 1 1 calc R
C5 C 0.38732(19) 0.2828(3) 0.36986(17) 0.0196(6) Uani 1 1 d .
H5A H 0.4134 0.3692 0.3539 0.023 Uiso 1 1 calc R
H5B H 0.3946 0.2748 0.4280 0.023 Uiso 1 1 calc R
C6 C 0.44281(17) 0.1737(2) 0.33029(14) 0.0125(5) Uani 1 1 d .
N1 N 0.29680(14) 0.4113(2) 0.08550(12) 0.0127(5) Uani 1 1 d .
N2 N 0.33317(14) 0.51330(19) 0.04109(12) 0.0119(4) Uani 1 1 d .
N3 N 0.27801(14) 0.6179(2) 0.04590(12) 0.0139(5) Uani 1 1 d .
N4 N 0.20416(15) 0.5865(2) 0.09449(12) 0.0129(5) Uani 1 1 d .
N5 N 0.45930(14) 0.1650(2) 0.25100(12) 0.0132(5) Uani 1 1 d .
N6 N 0.51472(14) 0.0551(2) 0.24015(13) 0.0137(5) Uani 1 1 d .
N7 N 0.52981(14) 0.0001(2) 0.31035(12) 0.0132(5) Uani 1 1 d .
N8 N 0.48509(14) 0.0727(2) 0.36853(12) 0.0115(4) Uani 1 1 d .
N9 N 0.50308(15) 0.2841(2) 0.05345(13) 0.0138(4) Uani 1 1 d .
N10 N 0.55679(16) 0.1916(2) 0.04253(13) 0.0177(5) Uani 1 1 d .
N11 N 0.6082(2) 0.1035(3) 0.03372(18) 0.0400(7) Uani 1 1 d .
O1 O 0.26903(12) 0.30945(18) 0.26515(10) 0.0176(4) Uani 1 1 d .

loop_
_atom_site_aniso_label
_atom_site_aniso_U_11
_atom_site_aniso_U_22
_atom_site_aniso_U_33
_atom_site_aniso_U_23
_atom_site_aniso_U_13
_atom_site_aniso_U_12
Cd1 0.01029(11) 0.01194(12) 0.00957(11) 0.00361(7) -0.00038(7) 0.00030(7)
Cd2 0.01211(13) 0.00907(14) 0.00673(13) 0.00008(10) 0.00086(10) -0.00149(10)
C1 0.0125(13) 0.0122(13) 0.0108(12) -0.0009(10) -0.0022(10) -0.0014(11)
C2 0.0117(13) 0.0156(13) 0.0187(14) 0.0014(11) 0.0021(11) 0.0001(11)
C3 0.0131(13) 0.0220(15) 0.0184(14) 0.0025(12) 0.0045(11) 0.0041(11)
C4 0.0242(15) 0.0306(15) 0.0136(13) 0.0039(12) 0.0048(12) 0.0087(13)
C5 0.0261(16) 0.0181(14) 0.0145(13) 0.0023(12) -0.0030(11) 0.0039(12)
C6 0.0123(13) 0.0130(13) 0.0123(12) 0.0007(10) -0.0019(10) -0.0012(10)
N1 0.0105(11) 0.0116(11) 0.0160(11) 0.0026(9) -0.0004(9) -0.0007(8)
N2 0.0128(10) 0.0117(11) 0.0111(11) 0.0002(9) -0.0008(9) -0.0009(9)
N3 0.0145(11) 0.0141(11) 0.0130(11) -0.0003(9) 0.0021(9) 0.0008(9)
N4 0.0131(11) 0.0116(12) 0.0140(11) 0.0007(9) 0.0007(9) -0.0011(9)
N5 0.0151(11) 0.0126(11) 0.0118(11) 0.0005(9) -0.0013(9) 0.0003(9)
N6 0.0129(11) 0.0163(11) 0.0118(11) 0.0034(9) -0.0020(9) 0.0042(9)
N7 0.0110(10) 0.0167(11) 0.0119(11) -0.0008(9) -0.0001(8) 0.0020(9)
N8 0.0134(11) 0.0118(11) 0.0092(10) -0.0013(9) 0.0005(9) 0.0025(8)
N9 0.0149(11) 0.0108(11) 0.0156(11) 0.0030(9) 0.0039(9) 0.0014(9)
N10 0.0228(13) 0.0148(12) 0.0154(12) 0.0014(10) 0.0072(10) -0.0007(11)
N11 0.0457(18) 0.0274(15) 0.0469(18) 0.0086(13) 0.0278(14) 0.0163(14)
O1 0.0140(9) 0.0258(10) 0.0131(9) 0.0039(8) 0.0011(8) 0.0054(8)

loop_
_atom_type_symbol
_atom_type_description
_atom_type_scat_dispersion_real
_atom_type_scat_dispersion_imag
_atom_type_scat_source
C C 0.0033 0.0016 'International Tables Vol C Tables 4.2.6.8 and 6.1.1.4'
H H 0.0000 0.0000 'International Tables Vol C Tables 4.2.6.8 and 6.1.1.4'
O O 0.0106 0.0060 'International Tables Vol C Tables 4.2.6.8 and 6.1.1.4'
N N 0.0061 0.0033 'International Tables Vol C Tables 4.2.6.8 and 6.1.1.4'
Cd Cd -0.8075 1.2024 'International Tables Vol C Tables 4.2.6.8 and 6.1.1.4'

loop_
_geom_angle_atom_site_label_1
_geom_angle_atom_site_label_2
_geom_angle_atom_site_label_3
_geom_angle
_geom_angle_site_symmetry_1
_geom_angle_site_symmetry_3
N5 Cd1 N1 154.52(7) . .
N5 Cd1 N9 104.54(8) . .
N1 Cd1 N9 92.67(8) . .
N5 Cd1 N4 103.33(7) . 7_655
N1 Cd1 N4 90.22(8) . 7_655
N9 Cd1 N4 103.99(7) . 7_655
N8 Cd2 N8 180.00(3) 8_565 4_655
N8 Cd2 N9 94.17(7) 8_565 .
N8 Cd2 N9 85.83(7) 4_655 .
N8 Cd2 N9 85.83(7) 8_565 5_665
N8 Cd2 N9 94.17(7) 4_655 5_665
N9 Cd2 N9 180.00(10) . 5_665
N8 Cd2 N2 79.13(7) 8_565 5_665
N8 Cd2 N2 100.87(7) 4_655 5_665
N9 Cd2 N2 92.16(7) . 5_665
N9 Cd2 N2 87.84(7) 5_665 5_665
N8 Cd2 N2 100.87(7) 8_565 .
N8 Cd2 N2 79.13(7) 4_655 .
N9 Cd2 N2 87.84(7) . .
N9 Cd2 N2 92.16(7) 5_665 .
N2 Cd2 N2 180.0 5_665 .
N1 C1 N4 110.4(2) . .
N1 C1 C2 122.7(2) . .
N4 C1 C2 126.8(2) . .
C1 C2 C3 114.1(2) . .
C1 C2 H2A 108.7 . .
C3 C2 H2A 108.7 . .
C1 C2 H2B 108.7 . .
C3 C2 H2B 108.7 . .
H2A C2 H2B 107.6 . .
O1 C3 C2 110.2(2) . .
O1 C3 H3A 109.6 . .
C2 C3 H3A 109.6 . .
O1 C3 H3B 109.6 . .
C2 C3 H3B 109.6 . .
H3A C3 H3B 108.1 . .
O1 C4 C5 110.8(2) . .
O1 C4 H4A 109.5 . .
C5 C4 H4A 109.5 . .
O1 C4 H4B 109.5 . .
C5 C4 H4B 109.5 . .
H4A C4 H4B 108.1 . .
C6 C5 C4 114.6(2) . .
C6 C5 H5A 108.6 . .
C4 C5 H5A 108.6 . .
C6 C5 H5B 108.6 . .
C4 C5 H5B 108.6 . .
H5A C5 H5B 107.6 . .
N8 C6 N5 109.9(2) . .
N8 C6 C5 125.3(2) . .
N5 C6 C5 124.8(2) . .
C1 N1 N2 105.76(19) . .
C1 N1 Cd1 124.20(16) . .
N2 N1 Cd1 121.66(15) . .
N3 N2 N1 109.43(19) . .
N3 N2 Cd2 129.56(15) . .
N1 N2 Cd2 118.43(14) . .
N2 N3 N4 108.58(18) . .
C1 N4 N3 105.8(2) . .
C1 N4 Cd1 132.95(17) . 7_665
N3 N4 Cd1 118.98(15) . 7_665
C6 N5 N6 106.4(2) . .
C6 N5 Cd1 131.62(17) . .
N6 N5 Cd1 119.95(15) . .
N7 N6 N5 108.31(19) . .
N6 N7 N8 109.47(19) . .
C6 N8 N7 105.9(2) . .
C6 N8 Cd2 136.75(17) . 4_645
N7 N8 Cd2 117.39(15) . 4_645
N10 N9 Cd1 118.58(16) . .
N10 N9 Cd2 131.08(17) . .
Cd1 N9 Cd2 110.22(9) . .
N11 N10 N9 178.7(3) . .
C3 O1 C4 108.97(19) . .

loop_
_geom_bond_atom_site_label_1
_geom_bond_atom_site_label_2
_geom_bond_distance
_geom_bond_site_symmetry_2
Cd1 N5 2.218(2) .
Cd1 N1 2.226(2) .
Cd1 N9 2.245(2) .
Cd1 N4 2.325(2) 7_655
Cd2 N8 2.301(2) 8_565
Cd2 N8 2.301(2) 4_655
Cd2 N9 2.317(2) .
Cd2 N9 2.317(2) 5_665
Cd2 N2 2.469(2) 5_665
Cd2 N2 2.469(2) .
C1 N1 1.327(3) .
C1 N4 1.334(3) .
C1 C2 1.492(3) .
C2 C3 1.517(3) .
C2 H2A 0.9700 .
C2 H2B 0.9700 .
C3 O1 1.438(3) .
C3 H3A 0.9700 .
C3 H3B 0.9700 .
C4 O1 1.447(3) .
C4 C5 1.503(4) .
C4 H4A 0.9700 .
C4 H4B 0.9700 .
C5 C6 1.491(4) .
C5 H5A 0.9700 .
C5 H5B 0.9700 .
C6 N8 1.328(3) .
C6 N5 1.335(3) .
N1 N2 1.353(3) .
N2 N3 1.302(3) .
N3 N4 1.358(3) .
N4 Cd1 2.325(2) 7_665
N5 N6 1.357(3) .
N6 N7 1.301(3) .
N7 N8 1.360(3) .
N8 Cd2 2.301(2) 4_645
N9 N10 1.207(3) .
N10 N11 1.149(3) .

loop_
_geom_torsion_atom_site_label_1
_geom_torsion_atom_site_label_2
_geom_torsion_atom_site_label_3
_geom_torsion_atom_site_label_4
_geom_torsion
_geom_torsion_site_symmetry_1
_geom_torsion_site_symmetry_4
N1 C1 C2 C3 85.9(3) . .
N4 C1 C2 C3 -97.9(3) . .
C1 C2 C3 O1 -60.7(3) . .
O1 C4 C5 C6 -65.0(3) . .
C4 C5 C6 N8 -113.9(3) . .
C4 C5 C6 N5 67.9(3) . .
N4 C1 N1 N2 -1.0(3) . .
C2 C1 N1 N2 175.8(2) . .
N4 C1 N1 Cd1 147.36(16) . .
C2 C1 N1 Cd1 -35.9(3) . .
N5 Cd1 N1 C1 -38.5(3) . .
N9 Cd1 N1 C1 -171.5(2) . .
N4 Cd1 N1 C1 84.5(2) 7_655 .
N5 Cd1 N1 N2 105.1(2) . .
N9 Cd1 N1 N2 -27.90(18) . .
N4 Cd1 N1 N2 -131.92(17) 7_655 .
C1 N1 N2 N3 0.3(3) . .
Cd1 N1 N2 N3 -149.04(15) . .
C1 N1 N2 Cd2 163.84(15) . .
Cd1 N1 N2 Cd2 14.5(2) . .
N8 Cd2 N2 N3 -100.0(2) 8_565 .
N8 Cd2 N2 N3 80.0(2) 4_655 .
N9 Cd2 N2 N3 166.1(2) . .
N9 Cd2 N2 N3 -13.9(2) 5_665 .
N2 Cd2 N2 N3 8(100) 5_665 .
N8 Cd2 N2 N1 100.26(17) 8_565 .
N8 Cd2 N2 N1 -79.74(17) 4_655 .
N9 Cd2 N2 N1 6.43(17) . .
N9 Cd2 N2 N1 -173.57(17) 5_665 .
N2 Cd2 N2 N1 -152(100) 5_665 .
N1 N2 N3 N4 0.5(3) . .
Cd2 N2 N3 N4 -160.66(15) . .
N1 C1 N4 N3 1.3(3) . .
C2 C1 N4 N3 -175.3(2) . .
N1 C1 N4 Cd1 -160.80(16) . 7_665
C2 C1 N4 Cd1 22.6(4) . 7_665
N2 N3 N4 C1 -1.1(3) . .
N2 N3 N4 Cd1 164.02(14) . 7_665
N8 C6 N5 N6 -0.6(3) . .
C5 C6 N5 N6 177.8(2) . .
N8 C6 N5 Cd1 162.86(16) . .
C5 C6 N5 Cd1 -18.7(4) . .
N1 Cd1 N5 C6 18.2(3) . .
N9 Cd1 N5 C6 149.3(2) . .
N4 Cd1 N5 C6 -102.2(2) 7_655 .
N1 Cd1 N5 N6 179.88(16) . .
N9 Cd1 N5 N6 -49.10(18) . .
N4 Cd1 N5 N6 59.45(18) 7_655 .
C6 N5 N6 N7 0.5(3) . .
Cd1 N5 N6 N7 -165.31(15) . .
N5 N6 N7 N8 -0.2(3) . .
N5 C6 N8 N7 0.5(3) . .
C5 C6 N8 N7 -177.9(2) . .
N5 C6 N8 Cd2 179.73(17) . 4_645
C5 C6 N8 Cd2 1.3(4) . 4_645
N6 N7 N8 C6 -0.2(3) . .
N6 N7 N8 Cd2 -179.60(15) . 4_645
N5 Cd1 N9 N10 44.1(2) . .
N1 Cd1 N9 N10 -154.89(19) . .
N4 Cd1 N9 N10 -64.0(2) 7_655 .
N5 Cd1 N9 Cd2 -132.37(9) . .
N1 Cd1 N9 Cd2 28.67(9) . .
N4 Cd1 N9 Cd2 119.56(9) 7_655 .
N8 Cd2 N9 N10 60.6(2) 8_565 .
N8 Cd2 N9 N10 -119.4(2) 4_655 .
N9 Cd2 N9 N10 -164(100) 5_665 .
N2 Cd2 N9 N10 -18.7(2) 5_665 .
N2 Cd2 N9 N10 161.3(2) . .
N8 Cd2 N9 Cd1 -123.57(9) 8_565 .
N8 Cd2 N9 Cd1 56.43(9) 4_655 .
N9 Cd2 N9 Cd1 12(100) 5_665 .
N2 Cd2 N9 Cd1 157.18(9) 5_665 .
N2 Cd2 N9 Cd1 -22.82(9) . .
Cd1 N9 N10 N11 -51(12) . .
Cd2 N9 N10 N11 125(12) . .
C2 C3 O1 C4 -170.0(2) . .
C5 C4 O1 C3 -154.4(2) . .
